data_1555138
loop_
_publ_author_name
'Sun, Jing'
'Sun, Quan-Shun'
'Yan, Chao-Guo'

_publ_section_title
;
 Efficient synthesis of novel cyclic fused-phenothiazines via domino
 cyclization of 2-(benzo[b][1,4]thiazin-3-ylidene)acetate, aromatic
 aldehydes and cyclic 1,3-diketones
;
_journal_issue 20
_journal_name_full 'Organic Chemistry Frontiers'
_journal_page_first 3555
_journal_paper_doi 10.1039/C9QO00951E
_journal_volume 6
_journal_year 2019
_chemical_formula_moiety 'C24 H18 Cl N O3 S'
_chemical_formula_sum 'C24 H18 Cl N O3 S'
_chemical_formula_weight 435.90
_space_group_crystal_system triclinic
_space_group_IT_number 2
_space_group_name_Hall '-P 1'
_space_group_name_H-M_alt 'P -1'
_atom_sites_solution_hydrogens geom
_audit_creation_method SHELXL-2014/7
_audit_update_record
;
2018-12-07 deposited with the CCDC.	2019-08-30 downloaded from the CCDC.
;
_cell_angle_alpha 76.2532(18)
_cell_angle_beta 78.5679(16)
_cell_angle_gamma 75.2513(17)
_cell_formula_units_Z 2
_cell_length_a 9.3704(5)
_cell_length_b 10.2251(6)
_cell_length_c 11.2595(6)
_cell_measurement_reflns_used 8744
_cell_measurement_temperature 296(2)
_cell_measurement_theta_max 27.50
_cell_measurement_theta_min 2.74
_cell_volume 1002.43(10)
_computing_cell_refinement 'Bruker SAINT'
_computing_data_collection 'Bruker APEX2'
_computing_data_reduction 'Bruker SAINT'
_computing_molecular_graphics 'Bruker SHELXTL'
_computing_publication_material 'Bruker SHELXTL'
_computing_structure_refinement 'SHELXL-2014/7 (Sheldrick, 2014)'
_computing_structure_solution 'SHELXS-97 (Sheldrick 2008)'
_diffrn_ambient_temperature 296(2)
_diffrn_measured_fraction_theta_full 0.993
_diffrn_measured_fraction_theta_max 0.993
_diffrn_measurement_device_type 'CCD area detector'
_diffrn_measurement_method 'phi and omega scans'
_diffrn_radiation_source 'fine-focus sealed tube'
_diffrn_radiation_type MoK\a
_diffrn_radiation_wavelength 0.71073
_diffrn_reflns_av_R_equivalents 0.0241
_diffrn_reflns_av_unetI/netI 0.0230
_diffrn_reflns_Laue_measured_fraction_full 0.993
_diffrn_reflns_Laue_measured_fraction_max 0.993
_diffrn_reflns_limit_h_max 11
_diffrn_reflns_limit_h_min -11
_diffrn_reflns_limit_k_max 12
_diffrn_reflns_limit_k_min -12
_diffrn_reflns_limit_l_max 12
_diffrn_reflns_limit_l_min -13
_diffrn_reflns_number 14080
_diffrn_reflns_point_group_measured_fraction_full 0.993
_diffrn_reflns_point_group_measured_fraction_max 0.993
_diffrn_reflns_theta_full 25.242
_diffrn_reflns_theta_max 26.000
_diffrn_reflns_theta_min 2.101
_exptl_absorpt_coefficient_mu 0.322
_exptl_absorpt_correction_T_max 0.938
_exptl_absorpt_correction_T_min 0.926
_exptl_absorpt_correction_type multi-scan
_exptl_absorpt_process_details sadabs
_exptl_crystal_colour yellow
_exptl_crystal_density_diffrn 1.444
_exptl_crystal_description block
_exptl_crystal_F_000 452
_exptl_crystal_size_max 0.240
_exptl_crystal_size_mid 0.220
_exptl_crystal_size_min 0.200
_refine_diff_density_max 0.293
_refine_diff_density_min -0.312
_refine_diff_density_rms 0.041
_refine_ls_extinction_method none
_refine_ls_goodness_of_fit_ref 1.021
_refine_ls_hydrogen_treatment constr
_refine_ls_matrix_type full
_refine_ls_number_parameters 272
_refine_ls_number_reflns 3920
_refine_ls_number_restraints 0
_refine_ls_restrained_S_all 1.021
_refine_ls_R_factor_all 0.0459
_refine_ls_R_factor_gt 0.0380
_refine_ls_shift/su_max 0.001
_refine_ls_shift/su_mean 0.000
_refine_ls_structure_factor_coef Fsqd
_refine_ls_weighting_details 'w=1/[\s^2^(Fo^2^)+(0.0498P)^2^+0.3885P] where P=(Fo^2^+2Fc^2^)/3'
_refine_ls_weighting_scheme calc
_refine_ls_wR_factor_gt 0.0971
_refine_ls_wR_factor_ref 0.1024
_reflns_Friedel_coverage 0.000
_reflns_number_gt 3358
_reflns_number_total 3920
_reflns_threshold_expression 'I > 2\s(I)'
_cod_data_source_file c9qo00951e2.cif
_cod_data_source_block 2n
_cod_database_code 1555138
_shelx_shelxl_version_number 2014/7
_shelx_space_group_comment
; 
The symmetry employed for this shelxl refinement is uniquely defined 
by the following loop, which should always be used as a source of 
symmetry information in preference to the above space-group names. 
They are only intended as comments. 
;
_shelx_estimated_absorpt_t_min 0.927
_shelx_estimated_absorpt_t_max 0.938

loop_
_space_group_symop_operation_xyz
'x, y, z'
'-x, -y, -z'

loop_
_atom_site_label
_atom_site_type_symbol
_atom_site_fract_x
_atom_site_fract_y
_atom_site_fract_z
_atom_site_U_iso_or_equiv
_atom_site_adp_type
_atom_site_occupancy
_atom_site_site_symmetry_order
_atom_site_calc_flag
_atom_site_refinement_flags_posn
_atom_site_refinement_flags_adp
C1 C 0.10905(18) 0.31480(17) 1.07323(15) 0.0367(4) Uani 1 1 d . .
C2 C 0.0784(2) 0.3553(2) 1.18627(16) 0.0446(4) Uani 1 1 d . .
H2 H 0.0027 0.3265 1.2459 0.054 Uiso 1 1 calc R U
C3 C 0.1600(2) 0.4386(2) 1.21055(18) 0.0508(5) Uani 1 1 d . .
H3 H 0.1415 0.4627 1.2876 0.061 Uiso 1 1 calc R U
C4 C 0.2688(2) 0.4860(2) 1.12121(18) 0.0503(5) Uani 1 1 d . .
H4 H 0.3224 0.5431 1.1377 0.060 Uiso 1 1 calc R U
C5 C 0.2983(2) 0.44881(19) 1.00717(17) 0.0464(4) Uani 1 1 d . .
H5 H 0.3699 0.4827 0.9461 0.056 Uiso 1 1 calc R U
C6 C 0.22075(19) 0.36059(18) 0.98367(15) 0.0387(4) Uani 1 1 d . .
C7 C 0.10796(17) 0.25389(17) 0.83140(14) 0.0331(3) Uani 1 1 d . .
C8 C 0.00696(17) 0.21587(16) 0.93766(14) 0.0328(3) Uani 1 1 d . .
C9 C -0.11663(17) 0.16761(16) 0.92481(14) 0.0328(3) Uani 1 1 d . .
C10 C -0.22429(18) 0.13530(17) 1.03834(15) 0.0360(4) Uani 1 1 d . .
C11 C -0.4729(2) 0.1238(2) 1.12183(18) 0.0545(5) Uani 1 1 d . .
H11A H -0.4420 0.0279 1.1576 0.082 Uiso 1 1 calc R U
H11B H -0.5683 0.1398 1.0955 0.082 Uiso 1 1 calc R U
H11C H -0.4804 0.1785 1.1822 0.082 Uiso 1 1 calc R U
C12 C -0.13440(17) 0.15232(16) 0.80764(15) 0.0338(3) Uani 1 1 d . .
C13 C -0.2537(2) 0.0830(2) 0.79366(17) 0.0464(4) Uani 1 1 d . .
H13A H -0.2699 0.0132 0.8671 0.056 Uiso 1 1 calc R U
H13B H -0.3467 0.1510 0.7865 0.056 Uiso 1 1 calc R U
C14 C -0.2107(3) 0.0166(2) 0.68126(18) 0.0563(5) Uani 1 1 d . .
H14A H -0.1220 -0.0564 0.6906 0.068 Uiso 1 1 calc R U
H14B H -0.2907 -0.0237 0.6733 0.068 Uiso 1 1 calc R U
C15 C -0.1812(2) 0.1236(2) 0.56744(17) 0.0528(5) Uani 1 1 d . .
H15A H -0.1474 0.0793 0.4966 0.063 Uiso 1 1 calc R U
H15B H -0.2735 0.1902 0.5535 0.063 Uiso 1 1 calc R U
C16 C -0.06610(19) 0.19791(18) 0.57744(15) 0.0378(4) Uani 1 1 d . .
C17 C -0.03617(17) 0.19635(16) 0.70291(14) 0.0325(3) Uani 1 1 d . .
C18 C 0.08670(17) 0.24637(16) 0.71565(14) 0.0317(3) Uani 1 1 d . .
C19 C 0.20613(17) 0.27830(16) 0.61028(14) 0.0324(3) Uani 1 1 d . .
C20 C 0.2189(2) 0.41302(18) 0.55828(16) 0.0420(4) Uani 1 1 d . .
H20 H 0.1474 0.4859 0.5848 0.050 Uiso 1 1 calc R U
C21 C 0.3367(2) 0.44022(19) 0.46752(16) 0.0453(4) Uani 1 1 d . .
H21 H 0.3445 0.5307 0.4331 0.054 Uiso 1 1 calc R U
C22 C 0.44176(19) 0.3323(2) 0.42873(15) 0.0403(4) Uani 1 1 d . .
C23 C 0.4317(2) 0.1984(2) 0.47837(17) 0.0474(4) Uani 1 1 d . .
H23 H 0.5034 0.1261 0.4512 0.057 Uiso 1 1 calc R U
C24 C 0.31360(19) 0.17179(18) 0.56960(16) 0.0425(4) Uani 1 1 d . .
H24 H 0.3067 0.0810 0.6038 0.051 Uiso 1 1 calc R U
Cl1 Cl 0.59218(6) 0.36635(6) 0.31645(4) 0.06278(18) Uani 1 1 d . .
N1 N 0.03101(17) 0.22477(16) 1.05153(12) 0.0424(4) Uani 1 1 d . .
H1 H -0.0048 0.1706 1.1148 0.051 Uiso 1 1 calc R U
O1 O -0.19238(14) 0.09442(15) 1.14172(11) 0.0504(3) Uani 1 1 d . .
O2 O -0.36450(13) 0.16172(14) 1.01667(11) 0.0485(3) Uani 1 1 d . .
O3 O -0.00557(16) 0.26210(16) 0.48452(11) 0.0573(4) Uani 1 1 d . .
S1 S 0.27590(5) 0.29410(6) 0.84692(4) 0.05065(16) Uani 1 1 d . .

loop_
_atom_site_aniso_label
_atom_site_aniso_U_11
_atom_site_aniso_U_22
_atom_site_aniso_U_33
_atom_site_aniso_U_23
_atom_site_aniso_U_13
_atom_site_aniso_U_12
C1 0.0380(9) 0.0406(9) 0.0325(8) -0.0047(7) -0.0100(7) -0.0087(7)
C2 0.0460(10) 0.0538(11) 0.0342(9) -0.0098(8) -0.0078(7) -0.0087(8)
C3 0.0546(11) 0.0547(12) 0.0480(11) -0.0213(9) -0.0166(9) -0.0032(9)
C4 0.0560(11) 0.0436(10) 0.0595(12) -0.0145(9) -0.0235(10) -0.0100(9)
C5 0.0483(10) 0.0479(11) 0.0467(10) -0.0032(8) -0.0135(8) -0.0179(9)
C6 0.0401(9) 0.0444(10) 0.0340(8) -0.0044(7) -0.0102(7) -0.0128(7)
C7 0.0327(8) 0.0377(9) 0.0306(8) -0.0069(6) -0.0032(6) -0.0115(7)
C8 0.0341(8) 0.0336(8) 0.0298(8) -0.0042(6) -0.0033(6) -0.0088(7)
C9 0.0325(8) 0.0329(8) 0.0313(8) -0.0038(6) -0.0018(6) -0.0089(7)
C10 0.0354(8) 0.0352(9) 0.0369(9) -0.0057(7) -0.0007(7) -0.0118(7)
C11 0.0382(10) 0.0685(13) 0.0536(11) -0.0063(10) 0.0085(8) -0.0232(9)
C12 0.0331(8) 0.0336(8) 0.0350(8) -0.0050(6) -0.0055(6) -0.0092(7)
C13 0.0463(10) 0.0589(11) 0.0420(10) -0.0090(8) -0.0049(8) -0.0277(9)
C14 0.0695(13) 0.0628(13) 0.0504(11) -0.0142(9) -0.0076(10) -0.0369(11)
C15 0.0610(12) 0.0679(13) 0.0403(10) -0.0125(9) -0.0125(9) -0.0275(10)
C16 0.0402(9) 0.0400(9) 0.0335(8) -0.0066(7) -0.0077(7) -0.0080(7)
C17 0.0354(8) 0.0323(8) 0.0302(8) -0.0054(6) -0.0051(6) -0.0084(7)
C18 0.0331(8) 0.0304(8) 0.0303(8) -0.0050(6) -0.0023(6) -0.0075(6)
C19 0.0349(8) 0.0375(9) 0.0272(7) -0.0069(6) -0.0032(6) -0.0125(7)
C20 0.0492(10) 0.0368(9) 0.0393(9) -0.0102(7) 0.0022(7) -0.0123(8)
C21 0.0598(11) 0.0413(10) 0.0378(9) -0.0038(7) -0.0006(8) -0.0253(9)
C22 0.0401(9) 0.0573(11) 0.0284(8) -0.0094(7) 0.0007(7) -0.0229(8)
C23 0.0411(10) 0.0480(11) 0.0493(10) -0.0149(8) 0.0069(8) -0.0083(8)
C24 0.0438(10) 0.0357(9) 0.0445(10) -0.0070(7) 0.0038(7) -0.0113(8)
Cl1 0.0547(3) 0.0923(4) 0.0438(3) -0.0111(3) 0.0122(2) -0.0375(3)
N1 0.0494(8) 0.0569(9) 0.0261(7) -0.0033(6) -0.0035(6) -0.0268(7)
O1 0.0451(7) 0.0683(9) 0.0334(7) 0.0008(6) -0.0004(5) -0.0189(6)
O2 0.0336(6) 0.0670(9) 0.0415(7) -0.0018(6) 0.0006(5) -0.0178(6)
O3 0.0677(9) 0.0788(10) 0.0312(7) 0.0003(6) -0.0094(6) -0.0350(8)
S1 0.0395(3) 0.0853(4) 0.0379(2) -0.0213(2) 0.00292(18) -0.0309(2)

loop_
_atom_type_symbol
_atom_type_description
_atom_type_scat_dispersion_real
_atom_type_scat_dispersion_imag
_atom_type_scat_source
C C 0.0033 0.0016 'International Tables Vol C Tables 4.2.6.8 and 6.1.1.4'
H H 0.0000 0.0000 'International Tables Vol C Tables 4.2.6.8 and 6.1.1.4'
N N 0.0061 0.0033 'International Tables Vol C Tables 4.2.6.8 and 6.1.1.4'
O O 0.0106 0.0060 'International Tables Vol C Tables 4.2.6.8 and 6.1.1.4'
S S 0.1246 0.1234 'International Tables Vol C Tables 4.2.6.8 and 6.1.1.4'
Cl Cl 0.1484 0.1585 'International Tables Vol C Tables 4.2.6.8 and 6.1.1.4'

loop_
_geom_angle_atom_site_label_1
_geom_angle_atom_site_label_2
_geom_angle_atom_site_label_3
_geom_angle
C2 C1 C6 119.53(16)
C2 C1 N1 119.82(15)
C6 C1 N1 120.62(15)
C3 C2 C1 120.12(18)
C3 C2 H2 119.9
C1 C2 H2 119.9
C4 C3 C2 120.42(17)
C4 C3 H3 119.8
C2 C3 H3 119.8
C3 C4 C5 119.99(17)
C3 C4 H4 120.0
C5 C4 H4 120.0
C4 C5 C6 119.95(18)
C4 C5 H5 120.0
C6 C5 H5 120.0
C5 C6 C1 119.91(16)
C5 C6 S1 119.86(14)
C1 C6 S1 119.96(13)
C18 C7 C8 121.11(14)
C18 C7 S1 118.51(12)
C8 C7 S1 120.01(12)
N1 C8 C7 119.73(14)
N1 C8 C9 121.07(14)
C7 C8 C9 119.20(14)
C12 C9 C8 119.95(14)
C12 C9 C10 122.69(14)
C8 C9 C10 117.36(14)
O1 C10 O2 121.77(15)
O1 C10 C9 124.93(15)
O2 C10 C9 113.23(14)
O2 C11 H11A 109.5
O2 C11 H11B 109.5
H11A C11 H11B 109.5
O2 C11 H11C 109.5
H11A C11 H11C 109.5
H11B C11 H11C 109.5
C17 C12 C9 119.57(14)
C17 C12 C13 119.31(14)
C9 C12 C13 121.05(14)
C14 C13 C12 111.87(15)
C14 C13 H13A 109.2
C12 C13 H13A 109.2
C14 C13 H13B 109.2
C12 C13 H13B 109.2
H13A C13 H13B 107.9
C15 C14 C13 109.53(17)
C15 C14 H14A 109.8
C13 C14 H14A 109.8
C15 C14 H14B 109.8
C13 C14 H14B 109.8
H14A C14 H14B 108.2
C16 C15 C14 112.61(15)
C16 C15 H15A 109.1
C14 C15 H15A 109.1
C16 C15 H15B 109.1
C14 C15 H15B 109.1
H15A C15 H15B 107.8
O3 C16 C17 122.04(15)
O3 C16 C15 119.55(15)
C17 C16 C15 118.33(15)
C12 C17 C18 120.26(14)
C12 C17 C16 119.80(14)
C18 C17 C16 119.86(14)
C7 C18 C17 119.69(14)
C7 C18 C19 117.01(14)
C17 C18 C19 122.97(13)
C24 C19 C20 118.62(15)
C24 C19 C18 119.60(14)
C20 C19 C18 121.58(14)
C21 C20 C19 120.80(16)
C21 C20 H20 119.6
C19 C20 H20 119.6
C22 C21 C20 119.32(16)
C22 C21 H21 120.3
C20 C21 H21 120.3
C23 C22 C21 121.07(16)
C23 C22 Cl1 119.56(14)
C21 C22 Cl1 119.37(14)
C22 C23 C24 119.34(17)
C22 C23 H23 120.3
C24 C23 H23 120.3
C19 C24 C23 120.86(16)
C19 C24 H24 119.6
C23 C24 H24 119.6
C8 N1 C1 125.42(14)
C8 N1 H1 117.3
C1 N1 H1 117.3
C10 O2 C11 115.88(14)
C6 S1 C7 100.97(8)

loop_
_geom_bond_atom_site_label_1
_geom_bond_atom_site_label_2
_geom_bond_distance
C1 C2 1.385(2)
C1 C6 1.392(2)
C1 N1 1.401(2)
C2 C3 1.382(3)
C2 H2 0.9300
C3 C4 1.379(3)
C3 H3 0.9300
C4 C5 1.381(3)
C4 H4 0.9300
C5 C6 1.391(2)
C5 H5 0.9300
C6 S1 1.7615(17)
C7 C18 1.379(2)
C7 C8 1.413(2)
C7 S1 1.7744(16)
C8 N1 1.372(2)
C8 C9 1.413(2)
C9 C12 1.411(2)
C9 C10 1.489(2)
C10 O1 1.209(2)
C10 O2 1.332(2)
C11 O2 1.446(2)
C11 H11A 0.9600
C11 H11B 0.9600
C11 H11C 0.9600
C12 C17 1.403(2)
C12 C13 1.518(2)
C13 C14 1.514(3)
C13 H13A 0.9700
C13 H13B 0.9700
C14 C15 1.504(3)
C14 H14A 0.9700
C14 H14B 0.9700
C15 C16 1.503(2)
C15 H15A 0.9700
C15 H15B 0.9700
C16 O3 1.215(2)
C16 C17 1.490(2)
C17 C18 1.417(2)
C18 C19 1.497(2)
C19 C24 1.381(2)
C19 C20 1.388(2)
C20 C21 1.383(2)
C20 H20 0.9300
C21 C22 1.373(3)
C21 H21 0.9300
C22 C23 1.370(3)
C22 Cl1 1.7437(16)
C23 C24 1.387(2)
C23 H23 0.9300
C24 H24 0.9300
N1 H1 0.8600

loop_
_geom_hbond_atom_site_label_D
_geom_hbond_atom_site_label_H
_geom_hbond_atom_site_label_A
_geom_hbond_distance_DH
_geom_hbond_distance_HA
_geom_hbond_distance_DA
_geom_hbond_angle_DHA
N1 H1 O1 0.86 2.04 2.6690(18) 129.3
